data_5000310
loop_
_publ_author_name
'Knapp, Michael J.'
'Hendrickson, David N.'
'Grillo, Vincent A.'
'Bollinger, John C.'
'Christou, George'

_publ_section_title
;
 Bis(bipyridine) Ligands in Manganese Carboxylate Cluster Chemistry:
 Self-Assembly of a Cluster Complex with Two Butterfly-Like 
 [Mn~4~(\m3^-^O)~2~]^8+^ Cores
;
_journal_issue 16
_journal_name_full 'Angewandte Chemie, International Edition'
_journal_page_first 1818
_journal_page_last 1820
_journal_paper_doi 10.1002/anie.199618181
_journal_volume 35
_journal_year 1996
_chemical_formula_sum 'C123 H199.5 Cl9.5 Mn8 N8 O44.75'
_chemical_formula_weight 3282.70
_space_group_IT_number 15
_space_group_name_Hall '-C 2yc'
_space_group_name_H-M_alt 'C 1 2/c 1'
_symmetry_cell_setting monoclinic
_symmetry_space_group_name_Hall '-C 2yc'
_symmetry_space_group_name_H-M 'C 1 2/c 1'
_atom_sites_solution_hydrogens geom
_atom_sites_solution_primary direct
_atom_sites_solution_secondary difmap
_audit_creation_method SHELXL
_cell_angle_alpha 90.00
_cell_angle_beta 115.600(4)
_cell_angle_gamma 90.00
_cell_formula_units_Z 4
_cell_length_a 22.189(4)
_cell_length_b 32.402(6)
_cell_length_c 22.521(4)
_cell_measurement_temperature 108(2)
_cell_volume 14602.4(46)
_computing_cell_refinement 'Siemens XSCANS'
_computing_data_collection 'Siemens XSCANS'
_computing_data_reduction 'Siemens SHELXTL'
_computing_molecular_graphics 'Siemens SHELXTL'
_computing_publication_material 'Siemens SHELXTL'
_computing_structure_refinement 'SHELXL-93 (Sheldrick, 1993)'
_computing_structure_solution 'SHELXS-86 (Sheldrick, 1990)'
_diffrn_ambient_temperature 108(2)
_diffrn_measurement_device 'Siemens P4'
_diffrn_measurement_method '\w scans'
_diffrn_radiation_monochromator graphite
_diffrn_radiation_source 'fine-focus sealed tube'
_diffrn_radiation_type MoK\a
_diffrn_radiation_wavelength 0.71073
_diffrn_reflns_av_R_equivalents 0.0750
_diffrn_reflns_av_sigmaI/netI 0.1177
_diffrn_reflns_limit_h_max 23
_diffrn_reflns_limit_h_min -21
_diffrn_reflns_limit_k_max 34
_diffrn_reflns_limit_k_min 0
_diffrn_reflns_limit_l_max 0
_diffrn_reflns_limit_l_min -24
_diffrn_reflns_number 9778
_diffrn_reflns_theta_max 22.51
_diffrn_reflns_theta_min 3.08
_exptl_absorpt_coefficient_mu 0.925
_exptl_absorpt_correction_type none
_exptl_crystal_density_diffrn 1.493
_exptl_crystal_F_000 6852
_refine_diff_density_max 0.694
_refine_diff_density_min -0.671
_refine_diff_density_rms 0.105
_refine_ls_extinction_method none
_refine_ls_goodness_of_fit_all 1.490
_refine_ls_goodness_of_fit_obs 1.824
_refine_ls_matrix_type full
_refine_ls_number_parameters 998
_refine_ls_number_reflns 9505
_refine_ls_number_restraints 138
_refine_ls_restrained_S_all 2.158
_refine_ls_restrained_S_obs 2.826
_refine_ls_R_factor_all 0.1635
_refine_ls_R_factor_obs 0.0914
_refine_ls_shift/esd_max 3.820
_refine_ls_shift/esd_mean 0.058
_refine_ls_structure_factor_coef Fsqd
_refine_ls_weighting_scheme
; calc
 [1.00000+0.00000exp(0.00(sin\q/\l)^2^)]/
   [\s^2^(Fo^2^)+0.0000+0.0000*P+(0.0400P)^2^+0.0000sin\q/\l]
 where P = 1.00000Fo^2^ + 0.00000Fc^2^
;
_refine_ls_wR_factor_all 0.2025
_refine_ls_wR_factor_obs 0.1777
_reflns_number_observed 5341
_reflns_number_total 9508
_reflns_observed_criterion >2sigma(I)
_cod_original_formula_sum 'C123 H199.50 Cl9.50 Mn8 N8 O44.75'
_cod_database_code 5000310

loop_
_symmetry_equiv_pos_as_xyz
'x, y, z'
'-x, y, -z+1/2'
'x+1/2, y+1/2, z'
'-x+1/2, y+1/2, -z+1/2'
'-x, -y, -z'
'x, -y, z-1/2'
'-x+1/2, -y+1/2, -z'
'x+1/2, -y+1/2, z-1/2'

loop_
_atom_site_aniso_label
_atom_site_aniso_U_11
_atom_site_aniso_U_22
_atom_site_aniso_U_33
_atom_site_aniso_U_23
_atom_site_aniso_U_13
_atom_site_aniso_U_12
Mn1 0.029(2) 0.072(2) 0.0128(15) 0.006(2) 0.0012(13) 0.011(2)
Mn2 0.027(2) 0.100(3) 0.016(2) 0.001(2) 0.0006(13) -0.003(2)
Mn3 0.042(2) 0.049(2) 0.016(2) -0.0127(15) 0.0046(13) -0.015(2)
Mn4 0.042(2) 0.070(2) 0.019(2) 0.015(2) 0.0085(14) 0.030(2)
O5 0.037(8) 0.074(10) 0.017(7) -0.003(7) -0.008(6) -0.006(7)
O6 0.031(7) 0.066(9) 0.026(7) 0.018(7) -0.004(6) 0.015(7)
O7 0.032(8) 0.154(16) 0.014(7) 0.016(9) -0.004(7) 0.012(10)
O8 0.026(8) 0.189(19) 0.028(9) 0.008(11) 0.005(7) -0.013(10)
C9 0.021(13) 0.206(33) 0.026(14) 0.010(18) -0.005(11) 0.000(17)
C10 0.030(14) 0.437(61) 0.017(13) 0.035(24) -0.007(11) -0.021(24)
C11 0.074(21) 0.431(67) 0.045(18) 0.043(31) -0.013(16) -0.051(31)
O12 0.031(7) 0.036(7) 0.016(6) 0.003(6) 0.001(6) 0.005(6)
O13 0.033(7) 0.034(8) 0.016(7) -0.004(6) -0.005(6) -0.008(6)
C14 0.036(11) 0.037(12) 0.011(9) -0.010(9) 0.013(9) -0.007(10)
C15 0.032(11) 0.047(13) 0.018(10) -0.010(9) 0.003(8) -0.005(9)
C16 0.060(14) 0.045(14) 0.033(12) -0.007(10) 0.007(11) -0.017(11)
O17 0.038(8) 0.074(10) 0.016(7) -0.006(7) 0.007(6) 0.004(8)
O18 0.039(8) 0.051(9) 0.017(7) -0.007(7) 0.009(6) -0.008(7)
C19 0.038(13) 0.071(16) 0.014(11) -0.015(12) 0.007(10) -0.016(12)
C20 0.046(13) 0.082(16) 0.021(11) -0.003(11) 0.018(10) -0.001(12)
C21 0.054(16) 0.200(31) 0.028(13) -0.052(17) 0.005(12) -0.035(18)
O22 0.064(10) 0.057(9) 0.020(8) 0.018(8) 0.009(7) 0.027(8)
O23 0.070(10) 0.054(9) 0.034(9) 0.011(7) 0.019(8) 0.027(8)
C24 0.069(16) 0.055(16) 0.039(14) 0.022(13) 0.039(13) 0.038(13)
C25A 0.221(37) 0.053(18) 0.056(18) 0.016(17) 0.076(23) 0.019(23)
C26A 0.300(117) 0.101(58) 0.152(80) -0.051(54) 0.172(87) -0.110(65)
C25B 0.221(37) 0.053(18) 0.056(18) 0.016(17) 0.076(23) 0.019(23)
C26B 0.546(202) 0.171(85) 0.073(51) 0.045(52) 0.023(78) -0.193(111)
O27 0.029(7) 0.052(8) 0.018(7) -0.005(6) -0.001(6) -0.004(7)
O28 0.033(7) 0.051(9) 0.014(7) 0.004(6) 0.000(6) 0.010(7)
C29 0.032(12) 0.042(13) 0.021(11) -0.001(10) 0.009(9) 0.010(10)
C30 0.037(11) 0.041(13) 0.024(11) 0.003(9) 0.001(9) 0.010(9)
C31 0.065(15) 0.052(15) 0.027(12) 0.000(11) -0.008(11) 0.005(12)
O32 0.034(9) 0.137(15) 0.028(9) 0.005(10) 0.008(7) -0.002(9)
O33 0.049(10) 0.097(13) 0.029(8) 0.016(8) 0.018(8) 0.026(9)
C34 0.039(15) 0.144(29) 0.034(15) 0.041(17) 0.024(13) 0.043(18)
C35 0.063(18) 0.215(38) 0.087(21) 0.031(24) 0.051(17) 0.053(22)
C36 0.144(34) 0.246(49) 0.276(55) 0.034(42) 0.170(39) 0.076(33)
O37 0.043(9) 0.103(13) 0.030(8) 0.001(9) 0.007(7) -0.030(9)
O38 0.067(10) 0.064(10) 0.022(7) -0.008(7) 0.024(8) -0.016(8)
C39 0.084(20) 0.085(20) 0.016(12) -0.022(13) 0.031(14) -0.031(17)
C40 0.108(23) 0.108(24) 0.050(16) -0.003(16) 0.031(16) -0.040(19)
C41 0.792(164) 0.214(61) 1.394(287) 0.405(115) 0.970(204) 0.218(84)
N42 0.078(15) 0.072(14) 0.035(11) -0.037(11) 0.035(11) -0.036(12)
C43 0.040(14) 0.153(26) 0.036(14) -0.041(16) 0.015(12) -0.036(16)
C44 0.071(21) 0.191(37) 0.059(19) -0.082(24) 0.037(17) -0.083(24)
C45 0.076(22) 0.255(42) 0.111(26) -0.135(28) 0.027(20) -0.088(25)
C46 0.168(40) 0.154(35) 0.068(23) -0.087(26) 0.064(26) -0.098(32)
C47 0.183(35) 0.085(22) 0.059(19) -0.053(18) 0.062(22) -0.074(24)
C48 0.118(24) 0.077(20) 0.033(15) -0.038(15) 0.036(16) -0.064(19)
C49 0.130(24) 0.046(16) 0.032(14) -0.014(13) 0.044(15) -0.032(16)
C50 0.226(39) 0.031(17) 0.050(18) -0.011(15) 0.059(23) -0.038(21)
C51 0.210(36) 0.033(16) 0.055(19) -0.006(14) 0.057(22) 0.021(19)
C52 0.115(20) 0.030(13) 0.024(12) 0.004(11) 0.036(13) 0.009(14)
C53 0.128(22) 0.040(14) 0.041(14) 0.018(11) 0.048(15) 0.041(14)
C54 0.077(16) 0.033(13) 0.024(12) -0.005(10) 0.021(12) 0.001(12)
N54 0.083(13) 0.027(10) 0.025(9) -0.015(8) 0.022(10) -0.008(9)
N55 0.063(13) 0.129(19) 0.020(10) 0.035(12) 0.013(10) 0.053(13)
C56 0.054(15) 0.118(21) 0.042(14) 0.039(15) 0.024(13) 0.048(15)
C57 0.048(16) 0.164(30) 0.061(18) 0.050(20) 0.018(15) 0.053(18)
C58 0.051(17) 0.259(41) 0.070(20) 0.089(24) 0.003(15) 0.064(22)
C59 0.085(22) 0.193(36) 0.079(22) 0.106(25) 0.042(19) 0.094(24)
C60 0.114(23) 0.126(24) 0.080(21) 0.074(19) 0.062(19) 0.100(20)
C61 0.096(20) 0.126(24) 0.040(15) 0.054(16) 0.044(15) 0.082(18)
C62 0.100(20) 0.082(18) 0.040(14) 0.037(14) 0.049(15) 0.067(16)
C63 0.178(31) 0.101(22) 0.054(18) 0.050(17) 0.075(21) 0.103(22)
C64 0.205(32) 0.061(17) 0.043(16) 0.029(14) 0.062(20) 0.089(20)
C65 0.114(21) 0.043(14) 0.034(14) 0.018(12) 0.030(14) 0.036(14)
C66 0.131(22) 0.045(14) 0.030(13) 0.000(11) 0.029(15) 0.023(14)
C67 0.090(18) 0.033(13) 0.034(13) 0.013(11) 0.036(13) 0.032(12)
N68 0.061(12) 0.066(12) 0.021(9) 0.029(9) 0.018(9) 0.038(10)
Cl69 0.115(6) 0.033(4) 0.063(5) 0.019(4) 0.058(5) 0.025(4)
O70A 0.190(46) 0.072(27) 0.035(22) 0.032(20) 0.053(28) 0.063(28)
O71A 0.079(25) 0.069(23) 0.077(24) -0.014(20) 0.063(22) -0.008(19)
O72A 0.125(31) 0.027(18) 0.087(26) 0.001(18) 0.073(25) 0.001(21)
O73A 0.086(31) 0.093(34) 0.116(37) -0.072(30) 0.028(29) -0.013(25)
O70B 0.052(20) 0.045(19) 0.040(19) 0.000(17) 0.003(17) 0.014(15)
O71B 0.079(24) 0.036(20) 0.083(25) 0.031(18) 0.030(20) 0.035(18)
O72B 0.119(30) 0.041(19) 0.062(23) 0.022(17) 0.050(23) 0.041(21)
O73B 0.057(24) 0.070(29) 0.093(33) -0.012(26) -0.001(24) 0.013(21)
C74 0.049(17) 0.062(19) 0.096(23) 0.003(17) 0.012(16) -0.020(14)
Cl75 0.062(6) 0.197(12) 0.195(13) 0.099(10) -0.008(7) 0.009(7)
Cl76 0.147(10) 0.088(8) 0.172(12) -0.023(7) -0.022(8) -0.021(7)
C77 0.114(22) 0.142(25) 0.029(14) 0.014(16) 0.025(14) 0.070(20)
Cl78 0.124(15) 0.126(16) 0.078(11) 0.018(10) 0.031(8) 0.065(10)
Cl79 0.136(6) 0.151(7) 0.040(4) 0.000(4) 0.045(4) -0.004(6)
Cl80 0.880(161) 0.114(41) 0.059(25) 0.019(25) 0.037(59) 0.219(70)
C81 0.141(18) 0.089(16) 0.095(16) -0.010(13) 0.067(14) 0.007(14)
C82 0.252(35) 0.172(30) 0.210(34) 0.043(27) 0.120(29) 0.016(27)
C83 0.198(23) 0.176(23) 0.177(23) 0.017(18) 0.087(18) 0.014(18)
C84 0.179(22) 0.166(22) 0.180(23) 0.015(17) 0.080(17) -0.003(17)
C85 0.330(42) 0.357(43) 0.338(43) 0.021(20) 0.160(25) -0.024(20)
C86 0.168(27) 0.020(14) 0.085(18) -0.031(13) 0.077(19) -0.054(15)
C87 0.147(21) 0.126(21) 0.143(22) 0.001(17) 0.065(16) 0.018(17)
C88 0.134(19) 0.139(20) 0.122(19) -0.027(16) 0.038(16) 0.011(16)
C89 0.105(28) 0.106(27) 0.117(27) -0.014(16) 0.069(19) -0.009(16)
C90 0.200(31) 0.249(33) 0.106(24) -0.098(24) 0.066(23) 0.004(27)
C91 0.005(28) 0.004(28) 0.007(28) -0.001(8) 0.001(14) 0.001(8)
C92 0.058(8) 0.058(8) 0.058(8) 0.004(4) 0.026(5) 0.000(4)
C93 0.148(14) 0.148(14) 0.149(14) 0.000(4) 0.065(7) 0.000(4)
C94 0.215(34) 0.215(34) 0.216(34) 0.000(4) 0.093(15) -0.001(4)
C95 0.025(20) 0.026(20) 0.026(20) -0.001(4) 0.011(9) 0.001(4)
C96 0.078(27) 0.078(27) 0.080(28) 0.002(8) 0.036(14) -0.001(8)
C97 0.151(41) 0.151(41) 0.151(41) 0.000(4) 0.065(18) 0.000(4)
C98 0.132(26) 0.133(26) 0.133(26) 0.000(4) 0.058(12) 0.000(4)
C99 0.028(39) 0.028(39) 0.027(39) 0.001(8) 0.012(18) -0.001(8)
C100 0.235(23) 0.161(24) 0.170(23) -0.001(8) 0.170(13) 0.000(8)
C101 0.291(31) 0.282(31) 0.284(31) 0.000(4) 0.156(14) 0.000(4)
C102 0.451(18) 0.109(18) 0.228(18) 0.001(4) 0.228(9) 0.000(4)
C103 0.113(11) 0.113(11) 0.113(11) 0.002(4) 0.049(6) -0.001(4)

loop_
_atom_site_label
_atom_site_type_symbol
_atom_site_fract_x
_atom_site_fract_y
_atom_site_fract_z
_atom_site_U_iso_or_equiv
_atom_site_thermal_displace_type
_atom_site_occupancy
_atom_site_calc_flag
_atom_site_refinement_flags
_atom_site_disorder_group
Mn1 Mn 0.79405(13) 0.51846(10) 0.68606(13) 0.0408(9) Uani 1 d . .
Mn2 Mn 0.73052(14) 0.48053(11) 0.75787(13) 0.0508(10) Uani 1 d . .
Mn3 Mn 0.84937(14) 0.42521(9) 0.74165(13) 0.0387(9) Uani 1 d . .
Mn4 Mn 0.78736(14) 0.57401(10) 0.80856(13) 0.0451(9) Uani 1 d . .
O5 O 0.7848(6) 0.4652(4) 0.7154(5) 0.050(4) Uani 1 d . .
O6 O 0.7569(6) 0.5339(4) 0.7442(6) 0.047(4) Uani 1 d . .
O7 O 0.6937(7) 0.5180(5) 0.6086(6) 0.072(5) Uani 1 d . .
O8 O 0.6469(6) 0.4782(6) 0.6609(7) 0.084(6) Uani 1 d . .
C9 C 0.6471(11) 0.4988(10) 0.6123(11) 0.090(10) Uani 1 d . .
C10 C 0.5801(11) 0.4948(13) 0.5486(10) 0.168(19) Uani 1 d . .
H10A H 0.5565(11) 0.4693(13) 0.5509(10) 0.201 Uiso 1 calc R .
H10B H 0.5509(11) 0.5186(13) 0.5453(10) 0.201 Uiso 1 calc R .
C11 C 0.5935(14) 0.4933(14) 0.4874(13) 0.197(22) Uani 1 d . .
H11A H 0.5510(14) 0.4907(14) 0.4479(13) 0.236 Uiso 1 calc R .
H11B H 0.6219(14) 0.4695(14) 0.4903(13) 0.236 Uiso 1 calc R .
H11C H 0.6161(14) 0.5187(14) 0.4847(13) 0.236 Uiso 1 calc R .
O12 O 0.8993(5) 0.5200(3) 0.7545(5) 0.031(3) Uani 1 d . .
O13 O 0.9224(5) 0.4579(4) 0.8023(5) 0.034(3) Uani 1 d . .
C14 C 0.9368(9) 0.4956(6) 0.7955(8) 0.026(4) Uani 1 d . .
C15 C 1.0076(8) 0.5081(5) 0.8414(8) 0.035(5) Uani 1 d . .
H15A H 1.0199(8) 0.4952(5) 0.8849(8) 0.042 Uiso 1 calc R .
H15B H 1.0384(8) 0.4973(5) 0.8238(8) 0.042 Uiso 1 calc R .
C16 C 1.0166(10) 0.5541(5) 0.8500(9) 0.051(6) Uani 1 d . .
H16A H 1.0631(10) 0.5603(5) 0.8800(9) 0.061 Uiso 1 calc R .
H16B H 0.9870(10) 0.5650(5) 0.8683(9) 0.061 Uiso 1 calc R .
H16C H 1.0055(10) 0.5671(5) 0.8071(9) 0.061 Uiso 1 calc R .
O17 O 0.8181(6) 0.4984(5) 0.6183(5) 0.044(3) Uani 1 d . .
O18 O 0.8706(6) 0.4381(4) 0.6581(6) 0.037(3) Uani 1 d . .
C19 C 0.8416(10) 0.4638(7) 0.6121(9) 0.043(5) Uani 1 d . .
C20 C 0.8331(9) 0.4524(7) 0.5435(8) 0.049(6) Uani 1 d . .
H20A H 0.8740(9) 0.4386(7) 0.5460(8) 0.058 Uiso 1 calc R .
H20B H 0.8252(9) 0.4775(7) 0.5162(8) 0.058 Uiso 1 calc R .
C21 C 0.7722(10) 0.4227(9) 0.5124(10) 0.098(10) Uani 1 d . .
H21A H 0.7658(10) 0.4149(9) 0.4680(10) 0.118 Uiso 1 calc R .
H21B H 0.7319(10) 0.4366(9) 0.5099(10) 0.118 Uiso 1 calc R .
H21C H 0.7805(10) 0.3978(9) 0.5397(10) 0.118 Uiso 1 calc R .
O22 O 0.8089(6) 0.5738(4) 0.6648(6) 0.050(4) Uani 1 d . .
O23 O 0.8427(7) 0.6046(4) 0.7652(6) 0.054(4) Uani 1 d . .
C24 C 0.8368(11) 0.6031(7) 0.7071(11) 0.049(6) Uani 1 d . .
C25A C 0.8632(18) 0.6378(8) 0.6832(14) 0.104(11) Uani 0.47(6) d P 1
H25A H 0.8252(18) 0.6556(8) 0.6556(14) 0.125 Uiso 0.47(6) calc PR 1
H25B H 0.8826(18) 0.6265(8) 0.6545(14) 0.125 Uiso 0.47(6) calc PR 1
C26A C 0.9201(39) 0.6669(19) 0.7398(35) 0.158(46) Uani 0.47(6) d P 1
H26A H 0.8980(40) 0.6877(96) 0.7552(174) 0.190 Uiso 0.47(6) calc PR 1
H26B H 0.9470(163) 0.6808(120) 0.7208(77) 0.190 Uiso 0.47(6) calc PR 1
H26C H 0.9491(154) 0.6497(27) 0.7769(113) 0.190 Uiso 0.47(6) calc PR 1
C25B C 0.8632(18) 0.6378(8) 0.6832(14) 0.104(11) Uani 0.53(6) d P 2
H25C H 0.8726(55) 0.6301(24) 0.6456(31) 0.125 Uiso 0.53(6) calc PR 2
H25D H 0.9031(55) 0.6506(24) 0.7185(31) 0.125 Uiso 0.53(6) calc PR 2
C26B C 0.7882(55) 0.6698(24) 0.6587(31) 0.302(87) Uani 0.53(6) d P 2
H26D H 0.7593(187) 0.6657(177) 0.6118(90) 0.363 Uiso 0.53(6) calc PR 2
H26E H 0.8012(60) 0.6989(30) 0.6668(346) 0.363 Uiso 0.53(6) calc PR 2
H26F H 0.7640(205) 0.6620(160) 0.6845(263) 0.363 Uiso 0.53(6) calc PR 2
O27 O 0.8112(6) 0.4818(4) 0.8580(5) 0.037(3) Uani 1 d . .
O28 O 0.8600(5) 0.5435(4) 0.8735(5) 0.036(3) Uani 1 d . .
C29 C 0.8567(9) 0.5055(6) 0.8887(9) 0.033(5) Uani 1 d . .
C30 C 0.9174(8) 0.4911(5) 0.9491(8) 0.038(5) Uani 1 d . .
H30A H 0.9181(8) 0.5054(5) 0.9882(8) 0.046 Uiso 1 calc R .
H30B H 0.9581(8) 0.4993(5) 0.9444(8) 0.046 Uiso 1 calc R .
C31 C 0.9197(10) 0.4449(6) 0.9609(9) 0.058(6) Uani 1 d . .
H31A H 0.9601(10) 0.4380(6) 1.0007(9) 0.070 Uiso 1 calc R .
H31B H 0.9205(10) 0.4303(6) 0.9231(9) 0.070 Uiso 1 calc R .
H31C H 0.8802(10) 0.4364(6) 0.9666(9) 0.070 Uiso 1 calc R .
O32 O 0.6681(6) 0.4986(6) 0.7897(7) 0.068(5) Uani 1 d . .
O33 O 0.7181(8) 0.5541(5) 0.8478(7) 0.058(4) Uani 1 d . .
C34 C 0.6709(12) 0.5295(11) 0.8266(12) 0.070(9) Uani 1 d . .
C35 C 0.6135(13) 0.5361(11) 0.8418(14) 0.115(12) Uani 1 d . .
H35A H 0.5754(13) 0.5201(11) 0.8094(14) 0.138 Uiso 1 calc R .
H35B H 0.6248(13) 0.5237(11) 0.8856(14) 0.138 Uiso 1 calc R .
C36 C 0.5905(17) 0.5769(12) 0.8427(21) 0.194(21) Uani 1 d . .
H36A H 0.5522(17) 0.5761(12) 0.8534(21) 0.232 Uiso 1 calc R .
H36B H 0.5770(17) 0.5896(12) 0.7993(21) 0.232 Uiso 1 calc R .
H36C H 0.6265(17) 0.5932(12) 0.8760(21) 0.232 Uiso 1 calc R .
O37 O 0.7146(7) 0.4244(5) 0.7780(7) 0.062(4) Uani 1 d . .
O38 O 0.8178(7) 0.3987(4) 0.8111(6) 0.049(4) Uani 1 d . .
C39 C 0.7617(15) 0.3984(8) 0.8084(10) 0.058(7) Uani 1 d . .
C40 C 0.7410(14) 0.3639(9) 0.8392(12) 0.090(9) Uani 1 d . .
H40A H 0.7299(14) 0.3754(9) 0.8739(12) 0.108 Uiso 1 calc R .
H40B H 0.6998(14) 0.3513(9) 0.8053(12) 0.108 Uiso 1 calc R .
C41 C 0.7871(43) 0.3337(16) 0.8661(54) 0.623(105) Uani 1 d . .
H41A H 0.7669(214) 0.3069(51) 0.8486(526) 0.748 Uiso 1 calc R .
H41B H 0.8031(524) 0.3339(287) 0.9140(68) 0.748 Uiso 1 calc R .
H41C H 0.8248(347) 0.3386(254) 0.8552(621) 0.748 Uiso 1 calc R .
N42 N 0.7851(10) 0.3815(6) 0.6789(8) 0.058(5) Uani 1 d . .
C43 C 0.7223(11) 0.3886(9) 0.6349(10) 0.077(8) Uani 1 d . .
H43 H 0.7030(11) 0.4150(9) 0.6325(10) 0.092 Uiso 1 calc R .
C44 C 0.6845(14) 0.3570(12) 0.5919(13) 0.104(13) Uani 1 d . .
C45 C 0.6123(13) 0.3685(11) 0.5440(14) 0.152(16) Uani 1 d . .
H45A H 0.5992(40) 0.3938(39) 0.5593(60) 0.182 Uiso 1 calc R .
H45B H 0.5821(19) 0.3460(30) 0.5422(80) 0.182 Uiso 1 calc R .
H45C H 0.6099(26) 0.3732(65) 0.5000(28) 0.182 Uiso 1 calc R .
C46 C 0.7145(21) 0.3206(12) 0.5937(17) 0.125(16) Uani 1 d . .
H46 H 0.6911(21) 0.3002(12) 0.5617(17) 0.150 Uiso 1 calc R .
C47 C 0.7793(18) 0.3119(9) 0.6414(14) 0.106(12) Uani 1 d . .
H47 H 0.7991(18) 0.2855(9) 0.6452(14) 0.127 Uiso 1 calc R .
C48 C 0.8131(15) 0.3447(9) 0.6832(11) 0.075(9) Uani 1 d . .
C49 C 0.8814(14) 0.3393(7) 0.7353(11) 0.066(7) Uani 1 d . .
C50 C 0.9149(18) 0.3025(8) 0.7588(13) 0.103(12) Uani 1 d . .
H50 H 0.8949(18) 0.2771(8) 0.7387(13) 0.123 Uiso 1 calc R .
C51 C 0.9778(18) 0.3026(7) 0.8116(14) 0.099(11) Uani 1 d . .
H51 H 1.0014(18) 0.2774(7) 0.8271(14) 0.119 Uiso 1 calc R .
C52 C 1.0052(12) 0.3384(6) 0.8406(9) 0.054(6) Uani 1 d . .
C53 C 1.0721(12) 0.3404(6) 0.8997(10) 0.066(7) Uani 1 d . .
H53A H 1.0956(12) 0.3660(6) 0.8980(10) 0.079 Uiso 1 calc R .
H53B H 1.0999(12) 0.3166(6) 0.8990(10) 0.079 Uiso 1 calc R .
C54 C 0.9722(11) 0.3751(6) 0.8157(9) 0.045(5) Uani 1 d . .
H54 H 0.9934(11) 0.4005(6) 0.8340(9) 0.054 Uiso 1 calc R .
N54 N 0.9106(9) 0.3753(4) 0.7661(7) 0.045(4) Uani 1 d . .
N55 N 0.7090(9) 0.6126(7) 0.7561(8) 0.072(6) Uani 1 d . .
C56 C 0.6623(10) 0.6050(8) 0.6946(11) 0.070(8) Uani 1 d . .
H56 H 0.6698(10) 0.5834(8) 0.6700(11) 0.084 Uiso 1 calc R .
C57 C 0.6040(12) 0.6275(10) 0.6662(13) 0.093(10) Uani 1 d . .
C58 C 0.5516(11) 0.6176(10) 0.5981(12) 0.135(14) Uani 1 d . .
H58A H 0.5330(65) 0.5902(25) 0.5980(24) 0.162 Uiso 1 calc R .
H58B H 0.5717(23) 0.6181(57) 0.5670(19) 0.162 Uiso 1 calc R .
H58C H 0.5157(46) 0.6382(33) 0.5849(37) 0.162 Uiso 1 calc R .
C59 C 0.5951(14) 0.6599(11) 0.7032(15) 0.117(13) Uani 1 d . .
H59 H 0.5549(14) 0.6754(11) 0.6853(15) 0.140 Uiso 1 calc R .
C60 C 0.6455(13) 0.6698(8) 0.7672(13) 0.100(11) Uani 1 d . .
H60 H 0.6406(13) 0.6924(8) 0.7917(13) 0.120 Uiso 1 calc R .
C61 C 0.7020(12) 0.6448(9) 0.7920(11) 0.082(9) Uani 1 d . .
C62 C 0.7588(12) 0.6512(7) 0.8559(11) 0.067(8) Uani 1 d . .
C63 C 0.7652(16) 0.6835(8) 0.8987(13) 0.102(11) Uani 1 d . .
H63 H 0.7305(16) 0.7033(8) 0.8875(13) 0.122 Uiso 1 calc R .
C64 C 0.8218(16) 0.6868(7) 0.9575(12) 0.100(11) Uani 1 d . .
H64 H 0.8260(16) 0.7089(7) 0.9867(12) 0.120 Uiso 1 calc R .
C65 C 0.8729(12) 0.6578(7) 0.9740(10) 0.064(7) Uani 1 d . .
C66 C 0.9368(12) 0.6605(7) 1.0366(9) 0.071(7) Uani 1 d . .
H66A H 0.9601(12) 0.6863(7) 1.0356(9) 0.085 Uiso 1 calc R .
H66B H 0.9660(12) 0.6372(7) 1.0374(9) 0.085 Uiso 1 calc R .
C67 C 0.8633(11) 0.6258(6) 0.9294(9) 0.049(6) Uani 1 d . .
H67 H 0.8976(11) 0.6058(6) 0.9396(9) 0.059 Uiso 1 calc R .
N68 N 0.8074(8) 0.6219(5) 0.8722(7) 0.049(5) Uani 1 d . .
Cl69 Cl 0.6056(5) 0.7151(2) 0.9071(4) 0.064(2) Uani 1 d . .
O70A O 0.5801(26) 0.7299(12) 0.8361(15) 0.097(15) Uani 0.50 d P 1
O71A O 0.5448(17) 0.7253(9) 0.9184(17) 0.064(9) Uani 0.50 d P 1
O72A O 0.5978(20) 0.6691(8) 0.8971(17) 0.070(10) Uani 0.50 d P 1
O73A O 0.6624(20) 0.7307(13) 0.9447(23) 0.104(14) Uani 0.50 d P 1
O70B O 0.6443(15) 0.7458(8) 0.8872(16) 0.051(8) Uani 0.50 d P 2
O71B O 0.6578(17) 0.6835(9) 0.9392(17) 0.068(9) Uani 0.50 d P 2
O72B O 0.6058(20) 0.7370(9) 0.9649(16) 0.070(10) Uani 0.50 d P 2
O73B O 0.5520(18) 0.7058(12) 0.8634(24) 0.085(12) Uani 0.50 d P 2
C74 C 0.5588(12) 0.4150(7) 0.6965(15) 0.076(9) Uani 0.86(2) d P 2
H74A H 0.5748(12) 0.4234(7) 0.7431(15) 0.091 Uiso 0.86(2) calc PR 2
H74B H 0.5850(12) 0.4305(7) 0.6778(15) 0.091 Uiso 0.86(2) calc PR 2
Cl75 Cl 0.4762(4) 0.4281(4) 0.6545(6) 0.174(7) Uani 0.86(2) d P 2
Cl76 Cl 0.5732(5) 0.3631(3) 0.6934(6) 0.168(7) Uani 0.86(2) d P 2
C77 C 0.7339(13) 0.5721(8) 0.5135(10) 0.097(10) Uani 1 d . 2
H77A H 0.7783(13) 0.5645(8) 0.5485(10) 0.117 Uiso 0.66(5) calc PR 1
H77B H 0.6996(13) 0.5592(8) 0.5245(10) 0.117 Uiso 0.66(5) calc PR 1
Cl78 Cl 0.6779(8) 0.6108(7) 0.4967(9) 0.114(8) Uani 0.66(5) d P 1
Cl79 Cl 0.7266(4) 0.5519(3) 0.4392(3) 0.106(3) Uani 1 d . .
Cl80 Cl 0.7242(75) 0.6315(19) 0.5137(22) 0.410(65) Uani 0.34(5) d P 2
C81 C 0.8514(17) 0.7575(9) 0.8180(15) 0.102(9) Uani 1 d U .
C82 C 0.7692(25) 0.7510(13) 0.7528(24) 0.204(19) Uani 1 d U .
C83 C 0.8956(23) 0.7179(14) 0.8473(22) 0.182(17) Uani 1 d U .
C84 C 0.9499(20) 0.7599(12) 0.9383(21) 0.174(16) Uani 1 d U .
C85 C 0.9706(42) 0.6838(26) 0.8768(40) 0.337(39) Uani 1 d U .
C86 C 1.0245(25) 0.6559(10) 0.9324(18) 0.083(11) Uani 1 d U .
C87 C 0.6122(22) 0.7191(15) 0.3365(24) 0.138(14) Uani 1 d U .
C88 C 0.5699(17) 0.6917(10) 0.4320(19) 0.137(12) Uani 1 d U .
C89 C 0.5302(25) 0.7253(13) 0.2876(21) 0.102(22) Uani 0.74(9) d PU .
C90 C 1.1678(20) 0.6881(14) 0.9827(17) 0.185(17) Uani 1 d U .
C91 C 0.5132(33) 0.7213(21) 0.3798(33) 0.006(27) Uani 0.19(4) d PU .
C92 C 0.8831(13) 0.7660(8) 0.3996(12) 0.058(7) Uani 1 d U .
C93 C 0.6515(19) 0.7232(12) 0.4055(21) 0.148(14) Uani 1 d U .
C94 C 1.2384(30) 0.7319(15) 0.9960(32) 0.215(34) Uani 0.88(8) d PU .
C95 C 0.9042(24) 0.6932(15) 0.4058(24) 0.026(20) Uani 0.32(5) d PU .
C96 C 0.5424(26) 0.6932(16) 0.4820(28) 0.078(27) Uani 0.45(6) d PU .
C97 C 0.5828(46) 0.7441(27) 0.3136(39) 0.151(41) Uani 0.60(12) d PU .
C98 C 0.5913(22) 0.6856(15) 0.3694(24) 0.133(26) Uani 0.79(9) d PU .
C99 C 0.9929(44) 0.7008(28) 0.8186(45) 0.027(38) Uani 0.18(5) d PU .
C100 C 1.0366(40) 0.6602(19) 0.9250(35) 0.159(21) Uani 1 d U .
C101 C 0.9247(31) 0.7607(20) 0.4266(33) 0.274(30) Uani 1 d U .
C102 C 0.8524(34) 0.7819(12) 0.4173(26) 0.234(18) Uani 1 d U .
C103 C 0.7605(15) 0.7873(11) 0.3255(16) 0.113(10) Uani 1 d U 3

loop_
_atom_type_symbol
_atom_type_description
_atom_type_scat_dispersion_real
_atom_type_scat_dispersion_imag
_atom_type_scat_source
C C 0.0033 0.0016 'International Tables Vol C Tables 4.2.6.8 and 6.1.1.4'
H H 0.0000 0.0000 'International Tables Vol C Tables 4.2.6.8 and 6.1.1.4'
N N 0.0061 0.0033 'International Tables Vol C Tables 4.2.6.8 and 6.1.1.4'
O O 0.0106 0.0060 'International Tables Vol C Tables 4.2.6.8 and 6.1.1.4'
Cl Cl 0.1484 0.1585 'International Tables Vol C Tables 4.2.6.8 and 6.1.1.4'
Mn Mn 0.3368 0.7283 'International Tables Vol C Tables 4.2.6.8 and 6.1.1.4'

loop_
_geom_angle_atom_site_label_1
_geom_angle_atom_site_label_2
_geom_angle_atom_site_label_3
_geom_angle
_geom_angle_site_symmetry_1
_geom_angle_site_symmetry_3
_geom_angle_publ_flag
O5 Mn1 O6 81.6(6) . . ?
O5 Mn1 O22 174.5(5) . . ?
O6 Mn1 O22 95.6(6) . . ?
O5 Mn1 O17 94.5(6) . . ?
O6 Mn1 O17 170.6(5) . . ?
O22 Mn1 O17 89.0(6) . . ?
O5 Mn1 O7 92.7(6) . . ?
O6 Mn1 O7 87.5(5) . . ?
O22 Mn1 O7 91.9(6) . . ?
O17 Mn1 O7 84.2(5) . . ?
O5 Mn1 O12 91.1(5) . . ?
O6 Mn1 O12 99.1(5) . . ?
O22 Mn1 O12 84.7(5) . . ?
O17 Mn1 O12 89.4(5) . . ?
O7 Mn1 O12 172.8(5) . . ?
O5 Mn1 Mn2 41.5(4) . . ?
O6 Mn1 Mn2 41.3(4) . . ?
O22 Mn1 Mn2 136.5(4) . . ?
O17 Mn1 Mn2 132.6(4) . . ?
O7 Mn1 Mn2 82.3(4) . . ?
O12 Mn1 Mn2 104.5(3) . . ?
O6 Mn2 O32 96.2(7) . . ?
O6 Mn2 O5 81.2(6) . . ?
O32 Mn2 O5 172.6(6) . . ?
O6 Mn2 O37 173.2(6) . . ?
O32 Mn2 O37 87.9(7) . . ?
O5 Mn2 O37 95.3(6) . . ?
O6 Mn2 O8 93.3(6) . . ?
O32 Mn2 O8 86.8(6) . . ?
O5 Mn2 O8 86.4(5) . . ?
O37 Mn2 O8 92.2(7) . . ?
O6 Mn2 O27 88.7(5) . . ?
O32 Mn2 O27 90.6(5) . . ?
O5 Mn2 O27 96.3(5) . . ?
O37 Mn2 O27 85.8(5) . . ?
O8 Mn2 O27 176.8(5) . . ?
O6 Mn2 Mn1 41.2(4) . . ?
O32 Mn2 Mn1 134.5(5) . . ?
O5 Mn2 Mn1 41.2(4) . . ?
O37 Mn2 Mn1 136.2(5) . . ?
O8 Mn2 Mn1 82.0(4) . . ?
O27 Mn2 Mn1 101.1(3) . . ?
O5 Mn3 O13 98.1(5) . . ?
O5 Mn3 N54 172.3(6) . . ?
O13 Mn3 N54 89.2(6) . . ?
O5 Mn3 N42 93.0(7) . . ?
O13 Mn3 N42 168.7(7) . . ?
N54 Mn3 N42 79.8(8) . . ?
O5 Mn3 O38 93.6(6) . . ?
O13 Mn3 O38 98.2(5) . . ?
N54 Mn3 O38 82.8(6) . . ?
N42 Mn3 O38 83.0(6) . . ?
O5 Mn3 O18 90.9(5) . . ?
O13 Mn3 O18 94.5(5) . . ?
N54 Mn3 O18 91.0(5) . . ?
N42 Mn3 O18 83.2(5) . . ?
O38 Mn3 O18 165.7(5) . . ?
O6 Mn4 O28 97.9(5) . . ?
O6 Mn4 N68 171.6(6) . . ?
O28 Mn4 N68 90.0(6) . . ?
O6 Mn4 N55 92.6(7) . . ?
O28 Mn4 N55 167.9(6) . . ?
N68 Mn4 N55 79.2(7) . . ?
O6 Mn4 O23 93.2(5) . . ?
O28 Mn4 O23 97.4(5) . . ?
N68 Mn4 O23 88.5(6) . . ?
N55 Mn4 O23 88.0(6) . . ?
O6 Mn4 O33 91.6(6) . . ?
O28 Mn4 O33 92.6(5) . . ?
N68 Mn4 O33 85.3(6) . . ?
N55 Mn4 O33 81.0(6) . . ?
O23 Mn4 O33 168.2(5) . . ?
Mn3 O5 Mn1 124.9(7) . . ?
Mn3 O5 Mn2 126.9(7) . . ?
Mn1 O5 Mn2 97.3(6) . . ?
Mn4 O6 Mn2 123.3(6) . . ?
Mn4 O6 Mn1 127.6(7) . . ?
Mn2 O6 Mn1 97.5(6) . . ?
C9 O7 Mn1 123.2(14) . . ?
C9 O8 Mn2 121.5(14) . . ?
O7 C9 O8 129.0(19) . . ?
O7 C9 C10 118.0(22) . . ?
O8 C9 C10 112.8(23) . . ?
C11 C10 C9 110.6(20) . . ?
C14 O12 Mn1 133.7(11) . . ?
C14 O13 Mn3 127.9(11) . . ?
O12 C14 O13 125.2(16) . . ?
O12 C14 C15 120.6(16) . . ?
O13 C14 C15 114.1(16) . . ?
C16 C15 C14 113.1(15) . . ?
C19 O17 Mn1 130.6(12) . . ?
C19 O18 Mn3 127.7(12) . . ?
O18 C19 O17 125.4(17) . . ?
O18 C19 C20 117.8(20) . . ?
O17 C19 C20 116.7(19) . . ?
C19 C20 C21 108.1(15) . . ?
C24 O22 Mn1 125.4(12) . . ?
C24 O23 Mn4 129.9(15) . . ?
O23 C24 O22 126.5(20) . . ?
O23 C24 C25B 118.1(23) . . ?
O22 C24 C25B 115.5(18) . . ?
O23 C24 C25A 118.1(23) . . ?
O22 C24 C25A 115.5(18) . . ?
C24 C25A C26A 116.6(28) . . ?
C24 C25B C26B 95.2(30) . . ?
C29 O27 Mn2 134.7(12) . . ?
C29 O28 Mn4 124.7(12) . . ?
O27 C29 O28 125.4(17) . . ?
O27 C29 C30 120.8(17) . . ?
O28 C29 C30 113.7(17) . . ?
C29 C30 C31 114.3(16) . . ?
C34 O32 Mn2 129.9(16) . . ?
C34 O33 Mn4 131.6(15) . . ?
O33 C34 O32 123.2(21) . . ?
O33 C34 C35 119.4(30) . . ?
O32 C34 C35 117.3(29) . . ?
C36 C35 C34 119.4(30) . . ?
C39 O37 Mn2 123.3(14) . . ?
C39 O38 Mn3 127.8(15) . . ?
O38 C39 O37 126.9(23) . . ?
O38 C39 C40 119.7(26) . . ?
O37 C39 C40 113.3(24) . . ?
C41 C40 C39 115.2(30) . . ?
C43 N42 C48 120.8(22) . . ?
C43 N42 Mn3 125.4(18) . . ?
C48 N42 Mn3 113.7(16) . . ?
N42 C43 C44 120.4(28) . . ?
C46 C44 C43 118.4(31) . . ?
C46 C44 C45 125.8(30) . . ?
C43 C44 C45 115.7(33) . . ?
C44 C46 C47 121.8(29) . . ?
C48 C47 C46 116.0(32) . . ?
N42 C48 C47 122.2(30) . . ?
N42 C48 C49 116.9(20) . . ?
C47 C48 C49 120.8(30) . . ?
N54 C49 C50 118.8(24) . . ?
N54 C49 C48 113.6(23) . . ?
C50 C49 C48 127.3(24) . . ?
C51 C50 C49 120.1(24) . . ?
C52 C51 C50 119.6(25) . . ?
C51 C52 C54 119.8(23) . . ?
C51 C52 C53 122.1(22) . . ?
C54 C52 C53 118.0(19) . . ?
C52 C53 C66 110.5(19) . 5_767 ?
N54 C54 C52 121.0(19) . . ?
C54 N54 C49 120.4(19) . . ?
C54 N54 Mn3 123.5(13) . . ?
C49 N54 Mn3 115.3(17) . . ?
C56 N55 C61 121.0(19) . . ?
C56 N55 Mn4 124.4(18) . . ?
C61 N55 Mn4 114.0(14) . . ?
N55 C56 C57 122.0(25) . . ?
C56 C57 C59 117.6(26) . . ?
C56 C57 C58 121.2(30) . . ?
C59 C57 C58 121.2(24) . . ?
C57 C59 C60 121.2(24) . . ?
C61 C60 C59 116.8(27) . . ?
N55 C61 C60 121.2(25) . . ?
N55 C61 C62 114.9(19) . . ?
C60 C61 C62 123.9(26) . . ?
N68 C62 C63 120.4(22) . . ?
N68 C62 C61 114.3(21) . . ?
C63 C62 C61 125.2(22) . . ?
C64 C63 C62 120.2(22) . . ?
C63 C64 C65 120.0(23) . . ?
C67 C65 C64 117.1(22) . . ?
C67 C65 C66 120.4(19) . . ?
C64 C65 C66 122.5(22) . . ?
C65 C66 C53 115.1(21) . 5_767 ?
N68 C67 C65 123.1(18) . . ?
C67 N68 C62 119.0(18) . . ?
C67 N68 Mn4 125.1(12) . . ?
C62 N68 Mn4 115.9(15) . . ?
O73B Cl69 O72B 117.6(26) . . ?
O73B Cl69 O71B 120.9(23) . . ?
O72B Cl69 O71B 101.4(19) . . ?
O73B Cl69 O70B 114.2(25) . . ?
O72B Cl69 O70B 99.2(19) . . ?
O71B Cl69 O70B 100.1(18) . . ?
O73A Cl69 O72A 120.5(25) . . ?
O73A Cl69 O70A 112.4(31) . . ?
O72A Cl69 O70A 100.9(21) . . ?
O73A Cl69 O71A 119.7(22) . . ?
O72A Cl69 O71A 100.9(18) . . ?
O70A Cl69 O71A 98.8(22) . . ?
Cl75 C74 Cl76 113.2(15) . . ?
Cl79 C77 Cl80 114.4(20) . . ?
C83 C81 C82 118.5(28) . . ?
C81 C83 C85 158.4(41) . . ?
C100 C85 C86 14.4(31) . . ?
C100 C85 C99 101.3(62) . . ?
C86 C85 C99 115.3(66) . . ?
C100 C85 C83 160.7(63) . . ?
C86 C85 C83 150.4(60) . . ?
C99 C85 C83 92.7(57) . . ?
C97 C87 C93 115.4(65) . . ?
C97 C87 C98 123.6(70) . . ?
C93 C87 C98 72.6(33) . . ?
C97 C87 C89 46.1(56) . . ?
C93 C87 C89 132.9(34) . . ?
C98 C87 C89 86.1(32) . . ?
C96 C88 C91 94.9(37) . . ?
C96 C88 C98 171.7(38) . . ?
C91 C88 C98 82.6(34) . . ?
C97 C89 C87 37.4(39) . . ?
C97 C89 C89 132.7(52) . 2_655 ?
C87 C89 C89 147.3(40) . 2_655 ?
C101 C92 C102 119.3(62) . . ?
C87 C93 C98 55.7(26) . . ?
C94 C94 C90 155.3(72) 7_767 . ?
C87 C97 C89 96.5(80) . . ?
C87 C98 C88 126.3(36) . . ?
C87 C98 C93 51.8(23) . . ?
C88 C98 C93 88.0(28) . . ?
C92 C101 C102 33.6(35) . . ?
C92 C102 C101 27.2(34) . . ?

loop_
_geom_bond_atom_site_label_1
_geom_bond_atom_site_label_2
_geom_bond_distance
_geom_bond_site_symmetry_2
_geom_bond_publ_flag
Mn1 O5 1.889(13) . ?
Mn1 O6 1.890(12) . ?
Mn1 O22 1.921(14) . ?
Mn1 O17 1.934(12) . ?
Mn1 O7 2.155(13) . ?
Mn1 O12 2.173(11) . ?
Mn1 Mn2 2.843(4) . ?
Mn2 O6 1.893(13) . ?
Mn2 O32 1.91(2) . ?
Mn2 O5 1.899(13) . ?
Mn2 O37 1.94(2) . ?
Mn2 O8 2.172(13) . ?
Mn2 O27 2.192(11) . ?
Mn3 O5 1.831(13) . ?
Mn3 O13 1.924(11) . ?
Mn3 N54 2.03(2) . ?
Mn3 N42 2.07(2) . ?
Mn3 O38 2.151(13) . ?
Mn3 O18 2.170(12) . ?
Mn4 O6 1.845(13) . ?
Mn4 O28 1.918(11) . ?
Mn4 N68 2.03(2) . ?
Mn4 N55 2.05(2) . ?
Mn4 O23 2.116(14) . ?
Mn4 O33 2.18(2) . ?
O7 C9 1.24(3) . ?
O8 C9 1.28(3) . ?
C9 C10 1.56(3) . ?
C10 C11 1.53(3) . ?
O12 C14 1.23(2) . ?
O13 C14 1.29(2) . ?
C14 C15 1.51(2) . ?
C15 C16 1.51(2) . ?
O17 C19 1.27(2) . ?
O18 C19 1.27(2) . ?
C19 C20 1.52(2) . ?
C20 C21 1.56(3) . ?
O22 C24 1.30(2) . ?
O23 C24 1.26(2) . ?
C24 C25B 1.47(3) . ?
C24 C25A 1.47(3) . ?
C25A C26A 1.65(7) . ?
C25B C26B 1.83(12) . ?
O27 C29 1.22(2) . ?
O28 C29 1.29(2) . ?
C29 C30 1.51(2) . ?
C30 C31 1.52(2) . ?
O32 C34 1.29(3) . ?
O33 C34 1.24(3) . ?
C34 C35 1.47(3) . ?
C35 C36 1.42(4) . ?
O37 C39 1.29(3) . ?
O38 C39 1.22(2) . ?
C39 C40 1.49(3) . ?
C40 C41 1.35(6) . ?
N42 C43 1.33(3) . ?
N42 C48 1.33(3) . ?
C43 C44 1.41(3) . ?
C44 C46 1.35(4) . ?
C44 C45 1.54(4) . ?
C46 C47 1.40(4) . ?
C47 C48 1.40(3) . ?
C48 C49 1.47(3) . ?
C49 N54 1.37(2) . ?
C49 C50 1.38(3) . ?
C50 C51 1.39(4) . ?
C51 C52 1.34(3) . ?
C52 C54 1.38(2) . ?
C52 C53 1.51(3) . ?
C53 C66 1.53(3) 5_767 ?
C54 N54 1.34(2) . ?
N55 C56 1.35(3) . ?
N55 C61 1.37(3) . ?
C56 C57 1.38(3) . ?
C57 C59 1.41(4) . ?
C57 C58 1.50(3) . ?
C59 C60 1.43(4) . ?
C60 C61 1.39(3) . ?
C61 C62 1.46(3) . ?
C62 N68 1.36(2) . ?
C62 C63 1.39(3) . ?
C63 C64 1.38(4) . ?
C64 C65 1.39(3) . ?
C65 C67 1.40(3) . ?
C65 C66 1.51(3) . ?
C66 C53 1.53(3) 5_767 ?
C67 N68 1.35(2) . ?
Cl69 O73B 1.21(3) . ?
Cl69 O73A 1.28(4) . ?
Cl69 O72B 1.48(3) . ?
Cl69 O71B 1.48(3) . ?
Cl69 O70B 1.50(3) . ?
Cl69 O72A 1.51(3) . ?
Cl69 O70A 1.52(3) . ?
Cl69 O71A 1.52(3) . ?
C74 Cl75 1.71(2) . ?
C74 Cl76 1.72(3) . ?
C77 Cl79 1.74(2) . ?
C77 Cl80 1.94(5) . ?
C81 C83 1.57(5) . ?
C81 C82 1.79(5) . ?
C83 C85 1.87(8) . ?
C85 C100 1.59(10) . ?
C85 C86 1.59(10) . ?
C85 C99 1.68(11) . ?
C87 C97 1.03(7) . ?
C87 C93 1.42(5) . ?
C87 C98 1.50(5) . ?
C87 C89 1.68(7) . ?
C88 C96 1.49(6) . ?
C88 C91 1.62(7) . ?
C88 C98 1.68(5) . ?
C89 C97 1.22(8) . ?
C89 C89 1.64(10) 2_655 ?
C90 C94 2.04(6) . ?
C92 C101 0.88(7) . ?
C92 C102 1.06(5) . ?
C93 C98 1.73(6) . ?
C94 C94 1.26(9) 7_767 ?
C101 C102 1.67(7) . ?
